data_7111200
loop_
_publ_author_name
'Black, David StC'
'Craig, Donald C.'
'Rezaie, Robert'

_publ_section_title
;
 Synthesis of mixed heterocalixarenes from benzofuranyl methanols and
 activated indoles
;
_journal_issue 8
_journal_name_full 'Chemical Communications'
_journal_page_first 810
_journal_paper_doi 10.1039/b200373b
_journal_year 2002
_chemical_formula_sum 'C47 H50 Br N O8'
_chemical_formula_weight 836.8
_space_group_IT_number 14
_symmetry_cell_setting monoclinic
_symmetry_space_group_name_Hall '-P 2ybc'
_symmetry_space_group_name_H-M 'P 1 21/c 1'
_atom_type_scat_source 'International Tables for X-ray Crystallography, Vol. IV'
_audit_creation_method 'RAELSPUB and manual entry'
_cell_angle_alpha 90
_cell_angle_beta 106.52(1)
_cell_angle_gamma 90
_cell_formula_units_Z 4
_cell_length_a 14.222(4)
_cell_length_b 23.339(4)
_cell_length_c 13.043(4)
_cell_measurement_reflns_used 10
_cell_measurement_temperature 294
_cell_measurement_theta_max 21
_cell_measurement_theta_min 18
_cell_volume 4150.6(19)
_diffrn_measurement_device_type 'Nonius CAD-4'
_diffrn_measurement_method \w--2\q
_diffrn_radiation_type 'Cu K\a'
_diffrn_radiation_wavelength 1.54184
_diffrn_reflns_av_R_equivalents 0.037
_diffrn_reflns_limit_h_max 14
_diffrn_reflns_limit_h_min 0
_diffrn_reflns_limit_k_max 23
_diffrn_reflns_limit_k_min 0
_diffrn_reflns_limit_l_max 12
_diffrn_reflns_limit_l_min -12
_diffrn_reflns_number 4469
_diffrn_reflns_theta_max 50
_diffrn_standards_decay_% 16
_diffrn_standards_interval_time 30min
_diffrn_standards_number 1
_exptl_absorpt_coefficient_mu 1.780
_exptl_absorpt_correction_T_max 0.85
_exptl_absorpt_correction_T_min 0.71
_exptl_absorpt_correction_type analytical
_exptl_absorpt_process_details '(DeMeulenaer & Tompa, 1965)'
_exptl_crystal_colour colourless
_exptl_crystal_density_diffrn 1.34
_exptl_crystal_density_method 'not measured'
_exptl_crystal_description tabular
_exptl_crystal_F_000 1752.0
_exptl_crystal_size_max 0.14
_exptl_crystal_size_mid 0.13
_exptl_crystal_size_min 0.10
_refine_diff_density_max 0.76
_refine_diff_density_min -0.78
_refine_ls_extinction_method none
_refine_ls_goodness_of_fit_ref 2.57
_refine_ls_hydrogen_treatment noref
_refine_ls_number_parameters 194
_refine_ls_number_reflns 2746
_refine_ls_R_factor_gt 0.066
_refine_ls_shift/su_max 0.001
_refine_ls_structure_factor_coef F
_refine_ls_weighting_details 'w = 1/[\s^2^(F) + 0.0016F^2^]'
_refine_ls_weighting_scheme calc
_refine_ls_wR_factor_ref 0.084
_reflns_number_gt 2746
_reflns_number_total 4255
_reflns_threshold_expression I>3\s(I)
_cod_data_source_file b200373bsup1.cif
_cod_data_source_block DDB78
_cod_original_cell_volume 4151(2)
_cod_original_sg_symbol_H-M 'P 21/c'
_cod_original_formula_sum 'C47 H50 Br1 N1 O8'
_cod_database_code 7111200

loop_
_symmetry_equiv_pos_site_id
_symmetry_equiv_pos_as_xyz
1 x,y,z
2 -x,1/2+y,1/2-z
3 -x,-y,-z
4 x,1/2-y,1/2+z

loop_
_atom_site_label
_atom_site_fract_x
_atom_site_fract_y
_atom_site_fract_z
_atom_site_U_iso_or_equiv
_atom_site_adp_type
_atom_site_type_symbol
Br 0.2077(1) 0.2752(1) -0.0933(1) 0.175(1) Uani Br
O1 0.3335(3) 0.0138(2) 0.0430(3) 0.061(2) Uani O
O2 0.5380(3) -0.1399(2) 0.2322(3) 0.060(2) Uani O
O3 0.8380(2) 0.1232(1) 0.2719(2) 0.0367(6) Uani O
O4 0.8749(3) 0.1936(2) -0.0463(3) 0.0517(9) Uani O
O5 0.5766(3) 0.2307(2) 0.0507(3) 0.0508(7) Uani O
O6 0.8566(2) 0.0167(1) 0.3902(3) 0.0418(5) Uani O
O7 0.8219(3) 0.0728(2) 0.7180(3) 0.061(2) Uani O
O8 0.6005(3) -0.0672(2) 0.5035(3) 0.055(1) Uani O
N 0.6349(3) 0.0610(2) 0.2693(3) 0.0378(6) Uani N
C1 0.5870(4) 0.1099(3) 0.2225(4) 0.0392(7) Uani C
C2 0.4966(5) 0.0952(3) 0.1547(4) 0.0441(7) Uani C
C3 0.4888(4) 0.0334(2) 0.1605(4) 0.0452(8) Uani C
C4 0.4186(5) -0.0065(3) 0.1134(4) 0.053(1) Uani C
C5 0.4350(5) -0.0642(3) 0.1372(4) 0.056(1) Uani C
C6 0.5234(5) -0.0808(3) 0.2095(4) 0.052(1) Uani C
C7 0.5977(5) -0.0441(3) 0.2604(4) 0.0451(7) Uani C
C8 0.5765(4) 0.0138(3) 0.2327(4) 0.0414(6) Uani C
C9 0.6387(5) 0.1663(3) 0.2393(5) 0.0394(6) Uani C
C10 0.4186(4) 0.1357(2) 0.0997(4) 0.041(2) Uani C
C11 0.3828(4) 0.1329(2) -0.0109(5) 0.057(2) Uani C
C12 0.3201(4) 0.1742(3) -0.0688(5) 0.090(3) Uani C
C13 0.2933(4) 0.2185(3) -0.0149(4) 0.101(1) Uani C
C14 0.3265(4) 0.2233(3) 0.0937(5) 0.078(2) Uani C
C15 0.3891(4) 0.1817(3) 0.1504(5) 0.050(2) Uani C
C16 0.2789(6) -0.0240(4) -0.0396(6) 0.078(3) Uani C
C17 0.4819(7) -0.1622(4) 0.2969(7) 0.085(3) Uani C
C18 0.9297(3) 0.1067(2) 0.2628(4) 0.0395(6) Uani C
C19 0.9450(3) 0.1259(2) 0.1716(4) 0.0417(5) Uani C
C20 0.8541(3) 0.1583(1) 0.1152(3) 0.0406(5) Uani C
C21 0.8184(3) 0.1882(1) 0.0228(3) 0.0454(6) Uani C
C22 0.7254(4) 0.2130(1) -0.0009(4) 0.0478(7) Uani C
C23 0.6687(4) 0.2072(1) 0.0698(4) 0.0447(6) Uani C
C24 0.7015(3) 0.1772(1) 0.1651(3) 0.0392(6) Uani C
C25 0.7937(3) 0.1544(1) 0.1814(3) 0.0376(6) Uani C
C26 0.9860(5) 0.0712(3) 0.3581(5) 0.0436(6) Uani C
C27 1.0396(3) 0.1197(2) 0.1350(3) 0.049(2) Uani C
C28 1.1204(5) 0.0876(3) 0.2177(5) 0.071(2) Uani C
C29 1.0768(5) 0.1793(2) 0.1163(5) 0.064(3) Uani C
C30 1.0119(5) 0.0863(3) 0.0297(4) 0.069(2) Uani C
C31 0.8415(6) 0.2271(3) -0.1415(6) 0.066(3) Uani C
C32 0.5362(6) 0.2616(4) -0.0448(7) 0.080(3) Uani C
C33 0.9288(3) 0.0571(2) 0.4357(4) 0.0434(6) Uani C
C34 0.9227(3) 0.0752(2) 0.5316(4) 0.0471(7) Uani C
C35 0.8378(3) 0.0434(2) 0.5508(3) 0.0472(7) Uani C
C36 0.7903(3) 0.0399(2) 0.6274(3) 0.053(1) Uani C
C37 0.7103(3) 0.0030(2) 0.6137(4) 0.054(1) Uani C
C38 0.6788(3) -0.0302(2) 0.5214(4) 0.0504(8) Uani C
C39 0.7246(3) -0.0282(2) 0.4408(4) 0.0455(6) Uani C
C40 0.8025(3) 0.0092(2) 0.4615(3) 0.0437(5) Uani C
C41 0.9813(3) 0.1238(2) 0.6030(3) 0.053(2) Uani C
C42 1.0587(5) 0.1503(3) 0.5563(5) 0.071(3) Uani C
C43 1.0314(5) 0.0992(3) 0.7138(5) 0.071(2) Uani C
C44 0.9079(5) 0.1700(3) 0.6126(5) 0.071(3) Uani C
C45 0.7724(6) 0.0690(4) 0.7970(6) 0.078(3) Uani C
C46 0.5494(7) -0.0713(4) 0.5820(7) 0.089(3) Uani C
C47 0.6926(5) -0.0639(3) 0.3398(5) 0.0465(7) Uani C
HN 0.7017 0.0599 0.3216 0.037 Uani H
HC5 0.3842 -0.0934 0.1032 0.064 Uani H
H1C9 0.6818 0.1678 0.3146 0.039 Uani H
H2C9 0.5882 0.1973 0.2281 0.044 Uani H
HC11 0.4028 0.1002 -0.0496 0.056 Uani H
HC12 0.2949 0.1715 -0.1485 0.116 Uani H
HC14 0.3059 0.2562 0.1315 0.094 Uani H
HC15 0.4138 0.1848 0.2301 0.048 Uani H
H1C16 0.2193 -0.0037 -0.0843 0.078 Uani H
H2C16 0.3209 -0.0359 -0.0857 0.078 Uani H
H3C16 0.2584 -0.0587 -0.0064 0.078 Uani H
H1C17 0.4962 -0.2040 0.3093 0.085 Uani H
H2C17 0.4994 -0.1417 0.3670 0.085 Uani H
H3C17 0.4105 -0.1568 0.2600 0.085 Uani H
HC22 0.6993 0.2350 -0.0689 0.054 Uani H
H1C26 1.0459 0.0931 0.3972 0.047 Uani H
H2C26 1.0060 0.0345 0.3309 0.047 Uani H
H1C28 1.1798 0.0845 0.1916 0.092 Uani H
H2C28 1.1374 0.1090 0.2870 0.075 Uani H
H3C28 1.0967 0.0484 0.2287 0.081 Uani H
H1C29 1.1376 0.1753 0.0928 0.082 Uani H
H2C29 1.0253 0.1996 0.0596 0.068 Uani H
H3C29 1.0920 0.2018 0.1842 0.076 Uani H
H1C30 1.0712 0.0815 0.0038 0.090 Uani H
H2C30 0.9861 0.0477 0.0415 0.084 Uani H
H3C30 0.9603 0.1077 -0.0249 0.071 Uani H
H1C31 0.8918 0.2262 -0.1818 0.066 Uani H
H2C31 0.7783 0.2110 -0.1873 0.066 Uani H
H3C31 0.8311 0.2676 -0.1221 0.066 Uani H
H1C32 0.4694 0.2757 -0.0465 0.080 Uani H
H2C32 0.5794 0.2949 -0.0480 0.080 Uani H
H3C32 0.5311 0.2359 -0.1075 0.080 Uani H
HC37 0.6755 0.0005 0.6702 0.060 Uani H
H1C42 1.0945 0.1813 0.6049 0.089 Uani H
H2C42 1.1063 0.1200 0.5493 0.078 Uani H
H3C42 1.0259 0.1668 0.4843 0.077 Uani H
H1C43 1.0696 0.1301 0.7608 0.089 Uani H
H2C43 0.9806 0.0838 0.7459 0.075 Uani H
H3C43 1.0769 0.0676 0.7071 0.080 Uani H
H1C44 0.9436 0.2021 0.6583 0.090 Uani H
H2C44 0.8732 0.1851 0.5398 0.080 Uani H
H3C44 0.8590 0.1532 0.6458 0.075 Uani H
H1C45 0.8039 0.0954 0.8574 0.078 Uani H
H2C45 0.7022 0.0802 0.7656 0.078 Uani H
H3C45 0.7759 0.0288 0.8241 0.078 Uani H
H1C46 0.4948 -0.0997 0.5582 0.089 Uani H
H2C46 0.5955 -0.0842 0.6512 0.089 Uani H
H3C46 0.5218 -0.0330 0.5919 0.089 Uani H
H1C47 0.6834 -0.1043 0.3607 0.052 Uani H
H2C47 0.7458 -0.0625 0.3036 0.046 Uani H

loop_
_atom_site_aniso_label
_atom_site_aniso_U_11
_atom_site_aniso_U_22
_atom_site_aniso_U_33
_atom_site_aniso_U_12
_atom_site_aniso_U_13
_atom_site_aniso_U_23
_atom_site_aniso_type_symbol
Br 0.187(2) 0.207(2) 0.139(1) 0.141(1) 0.058(1) 0.088(1) Br
O1 0.043(1) 0.076(2) 0.059(2) -0.010(1) 0.0081(9) -0.003(2) O
O2 0.068(2) 0.046(1) 0.072(2) -0.011(1) 0.030(2) -0.005(1) O
O3 0.0375(8) 0.0391(9) 0.0348(8) 0.0034(7) 0.0124(6) 0.0009(6) O
O4 0.059(1) 0.058(1) 0.044(1) -0.002(1) 0.0239(9) 0.0068(9) O
O5 0.049(1) 0.051(1) 0.052(1) 0.011(1) 0.0128(8) 0.014(1) O
O6 0.0421(7) 0.0430(8) 0.041(1) 0.0068(7) 0.0126(6) 0.0063(6) O
O7 0.070(2) 0.079(2) 0.034(1) -0.005(1) 0.0153(7) 0.0045(7) O
O8 0.063(2) 0.053(1) 0.055(1) -0.002(1) 0.027(1) 0.0108(9) O
N 0.0383(8) 0.0402(8) 0.0365(7) 0.0026(6) 0.0134(6) 0.0009(6) N
C1 0.0373(8) 0.0427(8) 0.0389(8) 0.0044(7) 0.0127(6) 0.0018(6) C
C2 0.0373(9) 0.051(1) 0.0440(9) 0.0032(7) 0.0111(6) 0.0026(8) C
C3 0.0398(9) 0.051(1) 0.0448(9) -0.0020(7) 0.0123(6) -0.0008(8) C
C4 0.044(1) 0.060(1) 0.053(1) -0.0083(9) 0.0126(7) -0.004(1) C
C5 0.052(1) 0.057(1) 0.059(2) -0.013(1) 0.018(1) -0.007(1) C
C6 0.055(1) 0.0471(9) 0.058(1) -0.0087(9) 0.022(1) -0.0044(9) C
C7 0.0484(9) 0.0419(8) 0.0482(9) -0.0024(7) 0.0188(7) -0.0005(7) C
C8 0.0413(8) 0.0432(8) 0.0415(8) -0.0006(6) 0.0147(5) -0.0005(7) C
C9 0.0396(8) 0.0401(9) 0.0404(8) 0.0062(7) 0.0143(6) 0.0023(7) C
C10 0.029(2) 0.055(2) 0.038(2) -0.002(2) 0.012(2) 0.003(2) C
C11 0.043(2) 0.089(2) 0.038(2) 0.012(2) 0.010(2) 0.009(2) C
C12 0.078(3) 0.134(3) 0.054(2) 0.047(3) 0.015(2) 0.029(2) C
C13 0.099(2) 0.123(2) 0.083(1) 0.062(1) 0.032(1) 0.041(1) C
C14 0.079(3) 0.079(2) 0.086(1) 0.033(2) 0.038(3) 0.021(2) C
C15 0.044(2) 0.055(2) 0.058(2) 0.004(2) 0.024(2) 0.003(2) C
C16 0.064(6) 0.108(8) 0.053(5) -0.025(5) 0.003(4) -0.017(5) C
C17 0.094(7) 0.067(6) 0.102(7) 0.005(6) 0.038(6) 0.025(6) C
C18 0.0376(8) 0.0431(9) 0.0396(9) 0.0037(7) 0.0138(7) 0.0013(6) C
C19 0.0409(8) 0.045(1) 0.0422(9) 0.0024(6) 0.0177(7) 0.0008(6) C
C20 0.0434(7) 0.0434(9) 0.0380(8) 0.0020(6) 0.0164(6) 0.0025(6) C
C21 0.0507(9) 0.049(1) 0.0396(8) 0.0014(6) 0.0180(6) 0.0062(7) C
C22 0.052(1) 0.051(1) 0.0415(9) 0.0043(7) 0.0151(6) 0.0109(8) C
C23 0.0464(8) 0.046(1) 0.0424(8) 0.0068(7) 0.0132(6) 0.0092(7) C
C24 0.0409(8) 0.0399(9) 0.0381(7) 0.0053(6) 0.0132(6) 0.0040(7) C
C25 0.0397(8) 0.0393(9) 0.0355(7) 0.0034(6) 0.0135(6) 0.0021(6) C
C26 0.0378(9) 0.049(1) 0.044(1) 0.0060(7) 0.0116(7) 0.0043(7) C
C27 0.044(3) 0.052(3) 0.055(3) 0.004(2) 0.020(2) 0.004(2) C
C28 0.050(3) 0.092(6) 0.076(4) 0.022(3) 0.027(3) 0.026(4) C
C29 0.050(4) 0.072(4) 0.072(5) -0.015(4) 0.020(4) 0.015(3) C
C30 0.074(5) 0.076(5) 0.067(4) 0.010(4) 0.035(3) -0.013(4) C
C31 0.090(6) 0.077(6) 0.039(5) 0.018(5) 0.029(4) 0.026(4) C
C32 0.077(6) 0.091(7) 0.075(6) 0.037(5) 0.027(5) 0.044(5) C
C33 0.0404(8) 0.049(1) 0.040(1) 0.0056(7) 0.0095(7) 0.0060(7) C
C34 0.0455(8) 0.057(1) 0.036(1) 0.0025(7) 0.0078(7) 0.0056(7) C
C35 0.0500(9) 0.055(1) 0.036(1) 0.0028(7) 0.0113(6) 0.0076(6) C
C36 0.060(1) 0.064(1) 0.036(1) -0.0001(9) 0.0150(6) 0.0080(6) C
C37 0.063(1) 0.062(1) 0.041(1) 0.000(1) 0.0205(7) 0.0104(7) C
C38 0.058(1) 0.052(1) 0.046(1) 0.0009(8) 0.0209(7) 0.0104(7) C
C39 0.0505(8) 0.0443(8) 0.0442(9) 0.0035(6) 0.0174(6) 0.0083(6) C
C40 0.0464(7) 0.0461(8) 0.0393(9) 0.0050(6) 0.0133(5) 0.0080(6) C
C41 0.055(3) 0.049(3) 0.059(3) 0.002(2) 0.023(2) 0.000(2) C
C42 0.071(4) 0.069(5) 0.080(5) -0.017(4) 0.035(4) -0.006(4) C
C43 0.067(5) 0.084(6) 0.057(4) -0.003(3) 0.011(3) 0.001(3) C
C44 0.083(5) 0.047(4) 0.090(5) 0.008(3) 0.040(4) -0.008(3) C
C45 0.096(7) 0.095(7) 0.056(5) -0.007(6) 0.043(5) -0.018(5) C
C46 0.101(7) 0.103(8) 0.080(6) -0.036(6) 0.053(6) -0.009(6) C
C47 0.052(1) 0.0397(8) 0.051(1) 0.0021(6) 0.0203(7) 0.0047(6) C

loop_
_geom_angle_atom_site_label_1
_geom_angle_atom_site_label_2
_geom_angle_atom_site_label_3
_geom_angle
_geom_angle_site_symmetry_1
_geom_angle_site_symmetry_2
_geom_angle_site_symmetry_3
_geom_angle_publ_flag
C4 O1 C16 118.2(5) 1_555 1_555 1_555 no
C6 O2 C17 114.2(4) 1_555 1_555 1_555 no
C18 O3 C25 106.4(3) 1_555 1_555 1_555 no
C21 O4 C31 120.6(4) 1_555 1_555 1_555 no
C23 O5 C32 119.4(5) 1_555 1_555 1_555 no
C33 O6 C40 106.4(3) 1_555 1_555 1_555 no
C36 O7 C45 119.0(4) 1_555 1_555 1_555 no
C38 O8 C46 118.4(5) 1_555 1_555 1_555 no
C1 N C8 109.5(5) 1_555 1_555 1_555 no
N C1 C2 109.4(6) 1_555 1_555 1_555 no
N C1 C9 120.2(5) 1_555 1_555 1_555 no
C2 C1 C9 130.0(6) 1_555 1_555 1_555 no
C1 C2 C3 106.5(6) 1_555 1_555 1_555 no
C1 C2 C10 125.9(6) 1_555 1_555 1_555 no
C3 C2 C10 127.1(6) 1_555 1_555 1_555 no
C2 C3 C4 135.0(7) 1_555 1_555 1_555 no
C2 C3 C8 107.0(6) 1_555 1_555 1_555 no
C4 C3 C8 118.0(5) 1_555 1_555 1_555 no
O1 C4 C3 116.9(5) 1_555 1_555 1_555 no
O1 C4 C5 122.9(6) 1_555 1_555 1_555 no
C3 C4 C5 120.2(7) 1_555 1_555 1_555 no
C4 C5 C6 119.0(7) 1_555 1_555 1_555 no
O2 C6 C5 117.6(6) 1_555 1_555 1_555 no
O2 C6 C7 117.4(6) 1_555 1_555 1_555 no
C5 C6 C7 125.0(7) 1_555 1_555 1_555 no
C6 C7 C8 113.2(6) 1_555 1_555 1_555 no
C6 C7 C47 123.4(6) 1_555 1_555 1_555 no
C8 C7 C47 123.4(6) 1_555 1_555 1_555 no
N C8 C3 107.6(5) 1_555 1_555 1_555 no
N C8 C7 127.8(6) 1_555 1_555 1_555 no
C3 C8 C7 124.6(6) 1_555 1_555 1_555 no
C1 C9 C24 114.2(4) 1_555 1_555 1_555 no
C2 C10 C11 118.6(4) 1_555 1_555 1_555 no
C2 C10 C15 123.3(4) 1_555 1_555 1_555 no
C11 C10 C15 117.4(7) 1_555 1_555 1_555 no
C10 C11 C12 121.7(5) 1_555 1_555 1_555 no
C11 C12 C13 118.6(6) 1_555 1_555 1_555 no
Br C13 C12 118.9(4) 1_555 1_555 1_555 no
Br C13 C14 118.9(4) 1_555 1_555 1_555 no
C12 C13 C14 122.1(8) 1_555 1_555 1_555 no
C13 C14 C15 118.6(6) 1_555 1_555 1_555 no
C10 C15 C14 121.7(5) 1_555 1_555 1_555 no
O3 C18 C19 112.0(4) 1_555 1_555 1_555 no
O3 C18 C26 111.6(4) 1_555 1_555 1_555 no
C19 C18 C26 136.4(5) 1_555 1_555 1_555 no
C18 C19 C20 105.5(4) 1_555 1_555 1_555 no
C18 C19 C27 127.7(4) 1_555 1_555 1_555 no
C20 C19 C27 126.6(4) 1_555 1_555 1_555 no
C19 C20 C21 138.3(4) 1_555 1_555 1_555 no
C19 C20 C25 105.2(4) 1_555 1_555 1_555 no
C21 C20 C25 116.5(4) 1_555 1_555 1_555 no
O4 C21 C20 119.2(3) 1_555 1_555 1_555 no
O4 C21 C22 120.7(4) 1_555 1_555 1_555 no
C20 C21 C22 120.1(4) 1_555 1_555 1_555 no
C21 C22 C23 120.3(4) 1_555 1_555 1_555 no
O5 C23 C22 122.8(4) 1_555 1_555 1_555 no
O5 C23 C24 115.1(4) 1_555 1_555 1_555 no
C22 C23 C24 122.0(5) 1_555 1_555 1_555 no
C9 C24 C23 123.3(5) 1_555 1_555 1_555 no
C9 C24 C25 123.1(4) 1_555 1_555 1_555 no
C23 C24 C25 113.5(4) 1_555 1_555 1_555 no
O3 C25 C20 110.8(4) 1_555 1_555 1_555 no
O3 C25 C24 121.4(4) 1_555 1_555 1_555 no
C20 C25 C24 127.7(4) 1_555 1_555 1_555 no
C18 C26 C33 114.2(5) 1_555 1_555 1_555 no
C19 C27 C28 111.7(4) 1_555 1_555 1_555 no
C19 C27 C29 109.5(3) 1_555 1_555 1_555 no
C19 C27 C30 107.3(3) 1_555 1_555 1_555 no
C28 C27 C29 109.4(0) 1_555 1_555 1_555 no
C28 C27 C30 109.4(0) 1_555 1_555 1_555 no
C29 C27 C30 109.4(0) 1_555 1_555 1_555 no
O6 C33 C26 109.5(4) 1_555 1_555 1_555 no
O6 C33 C34 112.0(4) 1_555 1_555 1_555 no
C26 C33 C34 138.3(5) 1_555 1_555 1_555 no
C33 C34 C35 105.5(4) 1_555 1_555 1_555 no
C33 C34 C41 128.4(4) 1_555 1_555 1_555 no
C35 C34 C41 125.6(4) 1_555 1_555 1_555 no
C34 C35 C36 138.3(4) 1_555 1_555 1_555 no
C34 C35 C40 105.2(4) 1_555 1_555 1_555 no
C36 C35 C40 116.5(4) 1_555 1_555 1_555 no
O7 C36 C35 119.2(3) 1_555 1_555 1_555 no
O7 C36 C37 120.7(4) 1_555 1_555 1_555 no
C35 C36 C37 120.1(4) 1_555 1_555 1_555 no
C36 C37 C38 120.3(4) 1_555 1_555 1_555 no
O8 C38 C37 122.8(4) 1_555 1_555 1_555 no
O8 C38 C39 115.1(4) 1_555 1_555 1_555 no
C37 C38 C39 122.0(5) 1_555 1_555 1_555 no
C38 C39 C40 113.5(4) 1_555 1_555 1_555 no
C38 C39 C47 123.4(5) 1_555 1_555 1_555 no
C40 C39 C47 123.1(5) 1_555 1_555 1_555 no
O6 C40 C35 110.8(4) 1_555 1_555 1_555 no
O6 C40 C39 121.4(4) 1_555 1_555 1_555 no
C35 C40 C39 127.7(4) 1_555 1_555 1_555 no
C34 C41 C42 112.4(4) 1_555 1_555 1_555 no
C34 C41 C43 108.6(4) 1_555 1_555 1_555 no
C34 C41 C44 107.5(4) 1_555 1_555 1_555 no
C42 C41 C43 109.4(0) 1_555 1_555 1_555 no
C42 C41 C44 109.4(0) 1_555 1_555 1_555 no
C43 C41 C44 109.4(0) 1_555 1_555 1_555 no
C7 C47 C39 114.5(5) 1_555 1_555 1_555 no

loop_
_geom_bond_atom_site_label_1
_geom_bond_atom_site_label_2
_geom_bond_distance
_geom_bond_site_symmetry_1
_geom_bond_site_symmetry_2
_geom_bond_publ_flag
Br C13 1.889(8) 1_555 1_555 no
O1 C4 1.378(8) 1_555 1_555 no
O1 C16 1.439(8) 1_555 1_555 no
O2 C6 1.413(8) 1_555 1_555 no
O2 C17 1.415(8) 1_555 1_555 no
O3 C18 1.396(5) 1_555 1_555 no
O3 C25 1.378(5) 1_555 1_555 no
O4 C21 1.374(5) 1_555 1_555 no
O4 C31 1.430(7) 1_555 1_555 no
O5 C23 1.376(5) 1_555 1_555 no
O5 C32 1.412(8) 1_555 1_555 no
O6 C33 1.396(5) 1_555 1_555 no
O6 C40 1.378(5) 1_555 1_555 no
O7 C36 1.374(5) 1_555 1_555 no
O7 C45 1.406(8) 1_555 1_555 no
O8 C38 1.376(5) 1_555 1_555 no
O8 C46 1.418(8) 1_555 1_555 no
N C1 1.378(7) 1_555 1_555 no
N C8 1.380(8) 1_555 1_555 no
C1 C2 1.380(8) 1_555 1_555 no
C1 C9 1.494(9) 1_555 1_555 no
C2 C3 1.449(8) 1_555 1_555 no
C2 C10 1.478(9) 1_555 1_555 no
C3 C4 1.377(4) 1_555 1_555 no
C3 C8 1.409(8) 1_555 1_555 no
C4 C5 1.386(9) 1_555 1_555 no
C5 C6 1.395(9) 1_555 1_555 no
C6 C7 1.376(9) 1_555 1_555 no
C7 C8 1.409(9) 1_555 1_555 no
C7 C47 1.520(9) 1_555 1_555 no
C9 C24 1.514(7) 1_555 1_555 no
C10 C11 1.387(6) 1_555 1_555 no
C10 C15 1.387(6) 1_555 1_555 no
C11 C12 1.382(7) 1_555 1_555 no
C12 C13 1.365(7) 1_555 1_555 no
C13 C14 1.365(7) 1_555 1_555 no
C14 C15 1.382(7) 1_555 1_555 no
C18 C19 1.345(6) 1_555 1_555 no
C18 C26 1.519(8) 1_555 1_555 no
C19 C20 1.498(6) 1_555 1_555 no
C19 C27 1.557(6) 1_555 1_555 no
C20 C21 1.359(2) 1_555 1_555 no
C20 C25 1.384(6) 1_555 1_555 no
C21 C22 1.396(6) 1_555 1_555 no
C22 C23 1.394(6) 1_555 1_555 no
C23 C24 1.387(6) 1_555 1_555 no
C24 C25 1.375(6) 1_555 1_555 no
C26 C33 1.505(8) 1_555 1_555 no
C27 C28 1.531(3) 1_555 1_555 no
C27 C29 1.531(3) 1_555 1_555 no
C27 C30 1.531(3) 1_555 1_555 no
C33 C34 1.345(6) 1_555 1_555 no
C34 C35 1.498(6) 1_555 1_555 no
C34 C41 1.552(6) 1_555 1_555 no
C35 C36 1.359(2) 1_555 1_555 no
C35 C40 1.384(6) 1_555 1_555 no
C36 C37 1.396(6) 1_555 1_555 no
C37 C38 1.394(6) 1_555 1_555 no
C38 C39 1.387(6) 1_555 1_555 no
C39 C40 1.375(6) 1_555 1_555 no
C39 C47 1.514(8) 1_555 1_555 no
C41 C42 1.531(3) 1_555 1_555 no
C41 C43 1.531(3) 1_555 1_555 no
C41 C44 1.531(3) 1_555 1_555 no

loop_
_geom_torsion_atom_site_label_1
_geom_torsion_atom_site_label_2
_geom_torsion_atom_site_label_3
_geom_torsion_atom_site_label_4
_geom_torsion
_geom_torsion_site_symmetry_1
_geom_torsion_site_symmetry_2
_geom_torsion_site_symmetry_3
_geom_torsion_site_symmetry_4
_geom_torsion_publ_flag
C16 O1 C4 C3 153.8(4) 1_555 1_555 1_555 1_555 no
C16 O1 C4 C5 -26.2(4) 1_555 1_555 1_555 1_555 no
C17 O2 C6 C5 -72.9(5) 1_555 1_555 1_555 1_555 no
C17 O2 C6 C7 107.1(5) 1_555 1_555 1_555 1_555 no
C25 O3 C18 C26 -179.5(3) 1_555 1_555 1_555 1_555 no
C31 O4 C21 C20 -176.9(4) 1_555 1_555 1_555 1_555 no
C31 O4 C21 C22 3.1(4) 1_555 1_555 1_555 1_555 no
C32 O5 C23 C22 0.7(5) 1_555 1_555 1_555 1_555 no
C32 O5 C23 C24 -179.3(5) 1_555 1_555 1_555 1_555 no
C40 O6 C33 C26 -175.4(3) 1_555 1_555 1_555 1_555 no
C45 O7 C36 C37 -0.1(5) 1_555 1_555 1_555 1_555 no
C46 O8 C38 C37 0.5(5) 1_555 1_555 1_555 1_555 no
C46 O8 C38 C39 -179.5(5) 1_555 1_555 1_555 1_555 no
C8 N C1 C9 -173.3(3) 1_555 1_555 1_555 1_555 no
N C1 C2 C10 172.3(3) 1_555 1_555 1_555 1_555 no
C9 C1 C2 C3 172.4(4) 1_555 1_555 1_555 1_555 no
C9 C1 C2 C10 -15.2(4) 1_555 1_555 1_555 1_555 no
N C1 C9 C24 83.3(5) 1_555 1_555 1_555 1_555 no
C2 C1 C9 C24 -88.4(5) 1_555 1_555 1_555 1_555 no
C10 C2 C3 C4 7.8(3) 1_555 1_555 1_555 1_555 no
C10 C2 C3 C8 -172.2(3) 1_555 1_555 1_555 1_555 no
C1 C2 C10 C11 123.9(3) 1_555 1_555 1_555 1_555 no
C1 C2 C10 C15 -46.5(4) 1_555 1_555 1_555 1_555 no
C3 C2 C10 C11 -65.4(3) 1_555 1_555 1_555 1_555 no
C3 C2 C10 C15 124.3(3) 1_555 1_555 1_555 1_555 no
O2 C6 C7 C47 -0.9(3) 1_555 1_555 1_555 1_555 no
C5 C6 C7 C47 179.1(3) 1_555 1_555 1_555 1_555 no
C47 C7 C8 N 0.9(3) 1_555 1_555 1_555 1_555 no
C47 C7 C8 C3 -179.1(3) 1_555 1_555 1_555 1_555 no
C6 C7 C47 C39 -134.7(4) 1_555 1_555 1_555 1_555 no
C8 C7 C47 C39 44.4(6) 1_555 1_555 1_555 1_555 no
C1 C9 C24 C23 94.7(5) 1_555 1_555 1_555 1_555 no
C1 C9 C24 C25 -79.9(5) 1_555 1_555 1_555 1_555 no
C2 C10 C11 C12 -170.9(4) 1_555 1_555 1_555 1_555 no
C2 C10 C15 C14 170.5(4) 1_555 1_555 1_555 1_555 no
O3 C18 C19 C27 176.2(3) 1_555 1_555 1_555 1_555 no
C26 C18 C19 C20 179.3(4) 1_555 1_555 1_555 1_555 no
C26 C18 C19 C27 -4.5(5) 1_555 1_555 1_555 1_555 no
O3 C18 C26 C33 5.2(5) 1_555 1_555 1_555 1_555 no
C19 C18 C26 C33 -174.2(3) 1_555 1_555 1_555 1_555 no
C27 C19 C20 C21 3.8(3) 1_555 1_555 1_555 1_555 no
C27 C19 C20 C25 -176.2(3) 1_555 1_555 1_555 1_555 no
C18 C19 C27 C28 -0.1(3) 1_555 1_555 1_555 1_555 no
C18 C19 C27 C29 -121.5(3) 1_555 1_555 1_555 1_555 no
C18 C19 C27 C30 119.8(3) 1_555 1_555 1_555 1_555 no
C20 C19 C27 C28 175.3(2) 1_555 1_555 1_555 1_555 no
C20 C19 C27 C29 53.9(3) 1_555 1_555 1_555 1_555 no
C20 C19 C27 C30 -64.8(3) 1_555 1_555 1_555 1_555 no
O5 C23 C24 C9 4.9(3) 1_555 1_555 1_555 1_555 no
C22 C23 C24 C9 -175.1(3) 1_555 1_555 1_555 1_555 no
C9 C24 C25 O3 -4.9(3) 1_555 1_555 1_555 1_555 no
C9 C24 C25 C20 175.1(3) 1_555 1_555 1_555 1_555 no
C18 C26 C33 O6 71.7(5) 1_555 1_555 1_555 1_555 no
C18 C26 C33 C34 -101.9(5) 1_555 1_555 1_555 1_555 no
O6 C33 C34 C41 -173.2(3) 1_555 1_555 1_555 1_555 no
C26 C33 C34 C35 173.5(4) 1_555 1_555 1_555 1_555 no
C26 C33 C34 C41 0.3(5) 1_555 1_555 1_555 1_555 no
C41 C34 C35 C36 -6.5(3) 1_555 1_555 1_555 1_555 no
C41 C34 C35 C40 173.5(3) 1_555 1_555 1_555 1_555 no
C33 C34 C41 C42 -3.8(3) 1_555 1_555 1_555 1_555 no
C33 C34 C41 C43 -125.0(3) 1_555 1_555 1_555 1_555 no
C33 C34 C41 C44 116.7(3) 1_555 1_555 1_555 1_555 no
C35 C34 C41 C42 -175.8(2) 1_555 1_555 1_555 1_555 no
C35 C34 C41 C43 63.1(3) 1_555 1_555 1_555 1_555 no
C35 C34 C41 C44 -55.3(3) 1_555 1_555 1_555 1_555 no
O8 C38 C39 C47 -0.2(3) 1_555 1_555 1_555 1_555 no
C37 C38 C39 C47 179.8(3) 1_555 1_555 1_555 1_555 no
C47 C39 C40 O6 0.2(3) 1_555 1_555 1_555 1_555 no
C47 C39 C40 C35 -179.8(3) 1_555 1_555 1_555 1_555 no
C38 C39 C47 C7 73.3(5) 1_555 1_555 1_555 1_555 no
C40 C39 C47 C7 -107.0(4) 1_555 1_555 1_555 1_555 no
